data_7220772
loop_
_publ_author_name
'Arcos-Ramos, Rafael'
'Rodriguez-Molina, Braulio'
'Ramirez-Montes, Pedro'
'Gonzalez-Rodriguez, Edgar'
'Ochoa, Maria'
'Santillan, Rosa'
'Farf\'an, Norberto'
'Garcia-Garibay, Miguel A'

_publ_section_title
;
 Crystalline arrays of molecular rotors with TIPS-trityl and
 phenolic-trityl stators using phenylene, 1,2-difluorophenylene and
 pyridine rotators
;
_journal_name_full 'RSC Adv.'
_journal_paper_doi 10.1039/C5RA07422C
_journal_year 2015
_chemical_compound_source 'synthesis as described'
_chemical_formula_moiety 'C66 H72 F2 O2 Si2'
_chemical_formula_sum 'C66 H72 F2 O2 Si2'
_chemical_formula_weight 991.42
_chemical_name_common
;
1,4-bis[(3,3,-diphenyl-3-(3?-(tri-isopropylsylanoxy)-phenyl)-prop-1-yn-1-yl)]-2,3-difluorobenzene'
;
_chemical_name_systematic
;
1,4-bis[(3,3,-diphenyl-3-(3?-(tri-isopropylsylanoxy)-phenyl)-prop-1-yn-1-yl)]-2,3-difluorobenzene
;
_space_group_crystal_system orthorhombic
_space_group_IT_number 56
_space_group_name_Hall '-P 2ab 2ac'
_space_group_name_H-M_alt 'P c c n'
_symmetry_space_group_name_Hall '-P 2ab 2ac'
_symmetry_space_group_name_H-M 'P c c n'
_atom_sites_solution_hydrogens geom
_atom_sites_solution_primary direct
_atom_sites_solution_secondary difmap
_audit_conform_dict_location ftp://ftp.iucr.org/pub/cif_core.dic
_audit_conform_dict_name cif_core.dic
_audit_conform_dict_version 2.4
_audit_creation_date 2013-06-05
_audit_creation_method 'WinGX routine CIF_UPDATE'
_audit_update_record
;
2013-06-08 deposited with the CCDC.
2015-06-15 downloaded from the CCDC.
;
_cell_angle_alpha 90.0000
_cell_angle_beta 90.0000
_cell_angle_gamma 90.0000
_cell_formula_units_Z 4
_cell_length_a 25.02220(50)
_cell_length_b 29.77010(50)
_cell_length_c 7.49480(10)
_cell_measurement_reflns_used 44750
_cell_measurement_temperature 173(2)
_cell_measurement_theta_max 27.485
_cell_measurement_theta_min 0.998
_cell_measurement_wavelength 0.71073
_cell_volume 5582.98(16)
_computing_cell_refinement 'HKL Scalepack (Otwinowski & Minor 1997)'
_computing_data_collection 'Collect (Bruker AXS BV, 1997-2004)'
_computing_data_reduction 'HKL Denzo and Scalepack (Otwinowski & Minor 1997)'
_computing_molecular_graphics 'Ortep-3 for Windows (Farrugia, 1997)'
_computing_publication_material 'WinGX publication routines (Farrugia, 1999)'
_computing_structure_refinement 'SHELXL-97 (Sheldrick, 2008)'
_computing_structure_solution 'SIR2004 (Giacovazzo et al, 2004)'
_diffrn_ambient_temperature 173(2)
_diffrn_detector 'CCD plate'
_diffrn_detector_area_resol_mean 9
_diffrn_measured_fraction_theta_full 0.997
_diffrn_measured_fraction_theta_max 0.997
_diffrn_measurement_device '95mm CCD camera on \k-goniostat'
_diffrn_measurement_device_type KappaCCD
_diffrn_measurement_method 'CCD rotation images, thick slices'
_diffrn_orient_matrix_type 'by Bruker AXS Collect from scalepack cell'
_diffrn_orient_matrix_UB_11 0.74309E-2
_diffrn_orient_matrix_UB_12 0.122964E-1
_diffrn_orient_matrix_UB_13 0.319064E-1
_diffrn_orient_matrix_UB_21 0.672499E-1
_diffrn_orient_matrix_UB_22 0.324735E-1
_diffrn_orient_matrix_UB_23 -0.9834E-2
_diffrn_orient_matrix_UB_31 -0.114999
_diffrn_orient_matrix_UB_32 0.197847E-1
_diffrn_orient_matrix_UB_33 -0.36891E-2
_diffrn_radiation_monochromator graphite
_diffrn_radiation_probe x-ray
_diffrn_radiation_type MoK\a
_diffrn_radiation_wavelength 0.71073
_diffrn_reflns_av_R_equivalents 0.1228
_diffrn_reflns_av_unetI/netI 0.0975
_diffrn_reflns_limit_h_max 32
_diffrn_reflns_limit_h_min -22
_diffrn_reflns_limit_k_max 38
_diffrn_reflns_limit_k_min -37
_diffrn_reflns_limit_l_max 9
_diffrn_reflns_limit_l_min -9
_diffrn_reflns_number 44573
_diffrn_reflns_reduction_process
;
 Scaled and merged with Sortav
 R.H. Blessing, (1987) Cryst. Rev. 1, 3-58
 R.H. Blessing, (1989) J. Appl. Cryst. 22, 396-397
;
_diffrn_reflns_theta_full 27.49
_diffrn_reflns_theta_max 27.49
_diffrn_reflns_theta_min 2.54
_diffrn_source 'Enraf Nonius FR590'
_exptl_absorpt_coefficient_mu 0.114
_exptl_absorpt_correction_T_max 1.0328
_exptl_absorpt_correction_T_min 0.9024
_exptl_absorpt_correction_type multi-scan
_exptl_absorpt_process_details
;
        [c.f. r.h. blessing, acta cryst. (1995), a51, 33-38]
;
_exptl_crystal_colour colourless
_exptl_crystal_density_diffrn 1.179
_exptl_crystal_density_method 'not measured'
_exptl_crystal_description plate
_exptl_crystal_F_000 2120
_exptl_crystal_size_max 0.225
_exptl_crystal_size_mid 0.175
_exptl_crystal_size_min 0.1
_refine_diff_density_max 0.699
_refine_diff_density_min -0.462
_refine_diff_density_rms 0.079
_refine_ls_extinction_coef 0.0054(12)
_refine_ls_extinction_expression Fc^*^=kFc[1+0.001xFc^2^\l^3^/sin(2\q)]^-1/4^
_refine_ls_extinction_method SHELXL
_refine_ls_goodness_of_fit_ref 1.032
_refine_ls_hydrogen_treatment mixed
_refine_ls_matrix_type full
_refine_ls_number_parameters 343
_refine_ls_number_reflns 6385
_refine_ls_number_restraints 50
_refine_ls_restrained_S_all 1.049
_refine_ls_R_factor_all 0.1799
_refine_ls_R_factor_gt 0.0952
_refine_ls_shift/su_max 0.001
_refine_ls_shift/su_mean 0
_refine_ls_structure_factor_coef Fsqd
_refine_ls_weighting_details 'calc w=1/[\s^2^(Fo^2^)+(0.1237P)^2^+9.3189P] where P=(Fo^2^+2Fc^2^)/3'
_refine_ls_weighting_scheme calc
_refine_ls_wR_factor_gt 0.2273
_refine_ls_wR_factor_ref 0.2778
_reflns_number_gt 3446
_reflns_number_total 6385
_reflns_threshold_expression >2\s(I)
_cod_data_source_file c5ra07422c2.cif
_cod_data_source_block san649x
_cod_original_cell_volume 5582.977(163)
_cod_database_code 7220772

loop_
_space_group_symop_operation_xyz
'x, y, z'
'-x+1/2, -y+1/2, z'
'x+1/2, -y, -z+1/2'
'-x, y+1/2, -z+1/2'
'-x, -y, -z'
'x-1/2, y-1/2, -z'
'-x-1/2, y, z-1/2'
'x, -y-1/2, z-1/2'

loop_
_atom_site_label
_atom_site_type_symbol
_atom_site_fract_x
_atom_site_fract_y
_atom_site_fract_z
_atom_site_U_iso_or_equiv
_atom_site_adp_type
_atom_site_occupancy
_atom_site_symmetry_multiplicity
_atom_site_calc_flag
_atom_site_refinement_flags
_atom_site_disorder_assembly
_atom_site_disorder_group
Si1 Si 0.61774(4) 0.36587(4) 0.91519(16) 0.0350(4) Uani 1 1 d U . .
O1 O 0.57079(12) 0.37277(10) 0.7623(5) 0.0585(10) Uani 1 1 d . . .
C20 C 0.43386(15) 0.30789(12) 0.5927(5) 0.0294(9) Uani 1 1 d . . .
H20 H 0.4026 0.2932 0.5508 0.035 Uiso 1 1 calc R . .
C19 C 0.44173(15) 0.35296(12) 0.5550(5) 0.0272(8) Uani 1 1 d . . .
C24 C 0.48776(15) 0.37387(12) 0.6170(6) 0.0331(9) Uani 1 1 d . . .
H24 H 0.4934 0.4048 0.593 0.04 Uiso 1 1 calc R . .
C13 C 0.36368(14) 0.40661(12) 0.5840(5) 0.0288(8) Uani 1 1 d . . .
C7 C 0.36741(15) 0.34964(12) 0.3260(5) 0.0269(8) Uani 1 1 d . . .
C1 C 0.39981(14) 0.38076(12) 0.4517(5) 0.0260(8) Uani 1 1 d . . .
C11 C 0.36718(18) 0.29959(13) 0.0730(5) 0.0376(10) Uani 1 1 d . . .
H11 H 0.3857 0.2857 -0.0229 0.045 Uiso 1 1 calc R . .
C2 C 0.42812(15) 0.41327(13) 0.3357(6) 0.0323(9) Uani 1 1 d . . .
C8 C 0.31388(15) 0.33981(13) 0.3526(5) 0.0336(9) Uani 1 1 d . . .
H8 H 0.2953 0.3535 0.4488 0.04 Uiso 1 1 calc R . .
C12 C 0.39335(16) 0.32947(14) 0.1826(5) 0.0360(10) Uani 1 1 d . . .
H12 H 0.4298 0.3365 0.1599 0.043 Uiso 1 1 calc R . .
C10 C 0.31395(19) 0.28969(14) 0.1024(6) 0.0424(11) Uani 1 1 d . . .
H10 H 0.2959 0.2688 0.0277 0.051 Uiso 1 1 calc R . .
C21 C 0.47113(16) 0.28418(13) 0.6909(6) 0.0373(10) Uani 1 1 d . . .
H21 H 0.4651 0.2533 0.7166 0.045 Uiso 1 1 calc R . .
C23 C 0.52555(16) 0.34996(14) 0.7135(6) 0.0399(10) Uani 1 1 d . . .
C18 C 0.34619(17) 0.44960(14) 0.5487(6) 0.0402(10) Uani 1 1 d . . .
H18 H 0.3568 0.464 0.4412 0.048 Uiso 1 1 calc R . .
C14 C 0.34754(16) 0.38634(14) 0.7431(6) 0.0382(10) Uani 1 1 d . . .
H14 H 0.3591 0.3567 0.7701 0.046 Uiso 1 1 calc R . .
C3 C 0.45058(18) 0.43880(14) 0.2397(7) 0.0442(11) Uani 1 1 d . . .
C9 C 0.28713(18) 0.31038(15) 0.2410(6) 0.0419(11) Uani 1 1 d . . .
H9 H 0.2503 0.3044 0.2598 0.05 Uiso 1 1 calc R . .
C5 C 0.4658(2) 0.46829(15) -0.0608(8) 0.0594(15) Uani 1 1 d D . .
C4 C 0.47631(19) 0.46964(14) 0.1205(7) 0.0500(13) Uani 1 1 d . B .
C22 C 0.51712(17) 0.30479(14) 0.7520(6) 0.0410(10) Uani 1 1 d . . .
H22 H 0.5426 0.2883 0.8194 0.049 Uiso 1 1 calc R . .
C16 C 0.29757(19) 0.45201(17) 0.8217(7) 0.0522(13) Uani 1 1 d . . .
H16 H 0.2747 0.4676 0.9017 0.063 Uiso 1 1 calc R . .
C15 C 0.31481(18) 0.40895(16) 0.8619(6) 0.0472(12) Uani 1 1 d . . .
H15 H 0.3042 0.395 0.9703 0.057 Uiso 1 1 calc R . .
C6 C 0.5111(2) 0.50193(16) 0.1755(8) 0.0584(15) Uani 1 1 d D . .
C17 C 0.3136(2) 0.47199(16) 0.6666(7) 0.0538(13) Uani 1 1 d . . .
H17 H 0.3021 0.5017 0.64 0.065 Uiso 1 1 calc R . .
C32 C 0.6602(2) 0.2998(2) 0.6830(10) 0.0918(17) Uani 1 1 d DU . .
H32A H 0.6798 0.2714 0.676 0.138 Uiso 1 1 calc R A .
H32B H 0.6805 0.3234 0.6221 0.138 Uiso 1 1 calc R . .
H32C H 0.6253 0.2964 0.6255 0.138 Uiso 1 1 calc R . .
C33 C 0.7071(2) 0.3116(2) 0.9711(12) 0.0949(17) Uani 1 1 d DU . .
H33A H 0.729 0.3369 0.9302 0.142 Uiso 1 1 calc R A .
H33B H 0.7255 0.2833 0.9445 0.142 Uiso 1 1 calc R . .
H33C H 0.7014 0.314 1.1001 0.142 Uiso 1 1 calc R . .
C31 C 0.6525(2) 0.31241(18) 0.8741(10) 0.0772(14) Uani 1 1 d DU . .
H31 H 0.6301 0.2883 0.9293 0.093 Uiso 1 1 calc R . .
C30 C 0.6303(3) 0.45925(19) 0.8757(11) 0.090(2) Uani 1 1 d DU . .
H30A H 0.6082 0.4597 0.7679 0.136 Uiso 1 1 calc R A .
H30B H 0.6549 0.4849 0.8741 0.136 Uiso 1 1 calc R . .
H30C H 0.6074 0.4611 0.9814 0.136 Uiso 1 1 calc R . .
C29 C 0.6974(3) 0.4157(2) 0.7124(10) 0.096(2) Uani 1 1 d DU . .
H29A H 0.7197 0.4427 0.7089 0.144 Uiso 1 1 calc R A .
H29B H 0.6747 0.4146 0.6059 0.144 Uiso 1 1 calc R . .
H29C H 0.7203 0.389 0.7155 0.144 Uiso 1 1 calc R . .
C28 C 0.66178(18) 0.41665(15) 0.8814(7) 0.0506(12) Uani 1 1 d DU . .
H28 H 0.6862 0.4186 0.9868 0.061 Uiso 1 1 calc R . .
C26 C 0.5614(3) 0.3236(2) 1.2036(8) 0.0928(19) Uani 1 1 d U A 1
H26A H 0.5896 0.3009 1.2085 0.139 Uiso 1 1 calc R A 1
H26B H 0.5334 0.3139 1.1207 0.139 Uiso 1 1 calc R A 1
H26C H 0.546 0.3276 1.3228 0.139 Uiso 1 1 calc R A 1
C27 C 0.6111(3) 0.3939(3) 1.2791(9) 0.110(2) Uani 1 1 d U A 1
H27A H 0.587 0.3965 1.3815 0.165 Uiso 1 1 calc R A 1
H27B H 0.6201 0.424 1.235 0.165 Uiso 1 1 calc R A 1
H27C H 0.6439 0.3784 1.3158 0.165 Uiso 1 1 calc R A 1
C25 C 0.5851(3) 0.3686(3) 1.1387(8) 0.0990(17) Uani 1 1 d U A 1
H25 H 0.5525 0.3869 1.1142 0.119 Uiso 1 1 calc R A 1
F1 F 0.5179(2) 0.50240(18) 0.3277(7) 0.054(2) Uani 0.511(8) 1 d PD B 1
F1A F 0.4367(2) 0.44033(19) -0.1024(7) 0.053(2) Uani 0.489(8) 1 d PD B 2
H5 H 0.44 0.4446 -0.1001 0.064 Uiso 0.511(8) 1 d P B 1
H6 H 0.5194 0.5041 0.312 0.064 Uiso 0.489(8) 1 d P B 2

loop_
_atom_site_aniso_label
_atom_site_aniso_U_11
_atom_site_aniso_U_22
_atom_site_aniso_U_33
_atom_site_aniso_U_23
_atom_site_aniso_U_13
_atom_site_aniso_U_12
Si1 0.0304(6) 0.0384(6) 0.0360(7) -0.0026(5) -0.0043(5) -0.0025(5)
O1 0.0430(19) 0.0431(18) 0.089(3) 0.0105(18) -0.0332(18) -0.0093(14)
C20 0.027(2) 0.0281(19) 0.033(2) 0.0018(17) -0.0030(17) -0.0046(15)
C19 0.0273(19) 0.0283(19) 0.026(2) 0.0000(15) 0.0017(16) 0.0013(15)
C24 0.029(2) 0.0243(19) 0.046(2) 0.0002(18) -0.0011(18) -0.0022(15)
C13 0.0259(19) 0.0310(19) 0.029(2) 0.0003(17) 0.0015(16) -0.0050(15)
C7 0.030(2) 0.0263(18) 0.025(2) 0.0059(16) -0.0012(16) -0.0002(15)
C1 0.0231(18) 0.0264(18) 0.029(2) 0.0073(16) 0.0034(15) -0.0019(14)
C11 0.049(3) 0.035(2) 0.029(2) -0.0015(18) -0.0033(19) 0.0087(18)
C2 0.028(2) 0.029(2) 0.039(2) 0.0041(18) 0.0045(18) 0.0012(16)
C8 0.031(2) 0.040(2) 0.029(2) 0.0042(18) 0.0003(17) -0.0026(17)
C12 0.032(2) 0.040(2) 0.036(2) 0.0072(19) 0.0036(18) 0.0061(17)
C10 0.056(3) 0.037(2) 0.034(2) 0.0008(19) -0.015(2) -0.006(2)
C21 0.036(2) 0.030(2) 0.046(3) 0.0062(19) -0.009(2) -0.0038(17)
C23 0.030(2) 0.037(2) 0.053(3) -0.001(2) -0.012(2) -0.0010(17)
C18 0.044(3) 0.035(2) 0.042(3) 0.0027(19) 0.005(2) 0.0060(19)
C14 0.039(2) 0.039(2) 0.037(2) 0.0024(19) 0.0060(19) -0.0039(18)
C3 0.044(3) 0.032(2) 0.056(3) 0.013(2) 0.018(2) 0.0049(19)
C9 0.039(2) 0.049(3) 0.037(2) 0.002(2) -0.003(2) -0.010(2)
C5 0.062(3) 0.034(2) 0.082(4) 0.017(3) 0.038(3) 0.002(2)
C4 0.051(3) 0.030(2) 0.069(3) 0.022(2) 0.035(3) 0.010(2)
C22 0.040(2) 0.036(2) 0.048(3) 0.005(2) -0.011(2) 0.0034(18)
C16 0.044(3) 0.059(3) 0.053(3) -0.016(3) 0.008(2) 0.007(2)
C15 0.048(3) 0.055(3) 0.039(3) -0.006(2) 0.010(2) -0.011(2)
C6 0.071(4) 0.042(3) 0.063(4) 0.020(3) 0.038(3) 0.007(2)
C17 0.053(3) 0.042(3) 0.066(3) -0.004(2) 0.006(3) 0.012(2)
C32 0.057(3) 0.065(3) 0.153(4) -0.032(3) 0.025(3) -0.004(2)
C33 0.051(3) 0.068(3) 0.166(5) 0.011(3) -0.011(3) 0.005(2)
C31 0.039(2) 0.050(2) 0.142(4) -0.011(3) 0.007(3) 0.0036(19)
C30 0.079(4) 0.053(3) 0.140(6) 0.013(4) -0.018(4) -0.003(3)
C29 0.107(5) 0.085(5) 0.096(5) -0.003(4) 0.019(4) -0.036(4)
C28 0.043(3) 0.051(3) 0.059(3) 0.003(2) -0.015(2) -0.011(2)
C26 0.120(4) 0.113(4) 0.045(3) -0.021(3) 0.032(3) -0.055(3)
C27 0.152(5) 0.122(4) 0.057(3) -0.029(3) 0.022(3) -0.060(4)
C25 0.135(4) 0.112(4) 0.050(3) -0.025(2) 0.028(3) -0.059(3)
F1 0.064(4) 0.066(4) 0.031(3) 0.002(2) -0.001(2) -0.031(3)
F1A 0.065(4) 0.059(4) 0.035(3) -0.002(3) -0.002(3) -0.038(3)

loop_
_atom_type_symbol
_atom_type_description
_atom_type_scat_dispersion_real
_atom_type_scat_dispersion_imag
_atom_type_scat_source
C C 0.0033 0.0016 'International Tables Vol C Tables 4.2.6.8 and 6.1.1.4'
H H 0 0 'International Tables Vol C Tables 4.2.6.8 and 6.1.1.4'
O O 0.0106 0.006 'International Tables Vol C Tables 4.2.6.8 and 6.1.1.4'
F F 0.0171 0.0103 'International Tables Vol C Tables 4.2.6.8 and 6.1.1.4'
Si Si 0.0817 0.0704 'International Tables Vol C Tables 4.2.6.8 and 6.1.1.4'

loop_
_geom_angle_atom_site_label_1
_geom_angle_atom_site_label_2
_geom_angle_atom_site_label_3
_geom_angle
_geom_angle_site_symmetry_1
_geom_angle_site_symmetry_3
O1 Si1 C31 109.1(2) . .
O1 Si1 C25 107.8(3) . .
C31 Si1 C25 113.2(4) . .
O1 Si1 C28 102.83(19) . .
C31 Si1 C28 113.2(2) . .
C25 Si1 C28 109.9(3) . .
C23 O1 Si1 135.3(3) . .
C21 C20 C19 120.5(3) . .
C21 C20 H20 119.8 . .
C19 C20 H20 119.8 . .
C20 C19 C24 118.9(3) . .
C20 C19 C1 121.7(3) . .
C24 C19 C1 119.4(3) . .
C23 C24 C19 120.6(4) . .
C23 C24 H24 119.7 . .
C19 C24 H24 119.7 . .
C18 C13 C14 118.3(4) . .
C18 C13 C1 121.6(3) . .
C14 C13 C1 120.1(3) . .
C8 C7 C12 118.1(4) . .
C8 C7 C1 123.0(3) . .
C12 C7 C1 118.9(3) . .
C2 C1 C19 108.6(3) . .
C2 C1 C13 109.3(3) . .
C19 C1 C13 110.0(3) . .
C2 C1 C7 106.5(3) . .
C19 C1 C7 109.9(3) . .
C13 C1 C7 112.4(3) . .
C12 C11 C10 120.1(4) . .
C12 C11 H11 120 . .
C10 C11 H11 120 . .
C3 C2 C1 178.7(5) . .
C9 C8 C7 121.0(4) . .
C9 C8 H8 119.5 . .
C7 C8 H8 119.5 . .
C11 C12 C7 121.2(4) . .
C11 C12 H12 119.4 . .
C7 C12 H12 119.4 . .
C9 C10 C11 119.5(4) . .
C9 C10 H10 120.2 . .
C11 C10 H10 120.2 . .
C22 C21 C20 120.8(4) . .
C22 C21 H21 119.6 . .
C20 C21 H21 119.6 . .
O1 C23 C24 116.6(4) . .
O1 C23 C22 123.3(4) . .
C24 C23 C22 120.1(4) . .
C17 C18 C13 121.0(4) . .
C17 C18 H18 119.5 . .
C13 C18 H18 119.5 . .
C15 C14 C13 120.7(4) . .
C15 C14 H14 119.7 . .
C13 C14 H14 119.7 . .
C2 C3 C4 178.3(5) . .
C10 C9 C8 120.1(4) . .
C10 C9 H9 119.9 . .
C8 C9 H9 119.9 . .
F1A C5 C6 124.7(7) . 5_665
F1A C5 C4 114.0(5) . .
C6 C5 C4 121.3(6) 5_665 .
C6 C5 H5 123.1(6) 5_665 .
C4 C5 H5 115.6(4) . .
C6 C4 C5 116.0(4) . .
C6 C4 C3 123.4(5) . .
C5 C4 C3 120.5(5) . .
C21 C22 C23 119.1(4) . .
C21 C22 H22 120.4 . .
C23 C22 H22 120.4 . .
C17 C16 C15 119.8(4) . .
C17 C16 H16 120.1 . .
C15 C16 H16 120.1 . .
C14 C15 C16 119.6(4) . .
C14 C15 H15 120.2 . .
C16 C15 H15 120.2 . .
F1 C6 C4 113.7(5) . .
F1 C6 C5 123.6(7) . 5_665
C4 C6 C5 122.6(6) . 5_665
C4 C6 H6 117.8(4) . .
C5 C6 H6 119.5(6) 5_665 .
C16 C17 C18 120.7(4) . .
C16 C17 H17 119.7 . .
C18 C17 H17 119.7 . .
C31 C32 H32A 109.5 . .
C31 C32 H32B 109.5 . .
H32A C32 H32B 109.5 . .
C31 C32 H32C 109.5 . .
H32A C32 H32C 109.5 . .
H32B C32 H32C 109.5 . .
C31 C33 H33A 109.5 . .
C31 C33 H33B 109.5 . .
H33A C33 H33B 109.5 . .
C31 C33 H33C 109.5 . .
H33A C33 H33C 109.5 . .
H33B C33 H33C 109.5 . .
C32 C31 C33 109.4(5) . .
C32 C31 Si1 116.0(5) . .
C33 C31 Si1 110.7(4) . .
C32 C31 H31 106.7 . .
C33 C31 H31 106.7 . .
Si1 C31 H31 106.7 . .
C28 C30 H30A 109.5 . .
C28 C30 H30B 109.5 . .
H30A C30 H30B 109.5 . .
C28 C30 H30C 109.5 . .
H30A C30 H30C 109.5 . .
H30B C30 H30C 109.5 . .
C28 C29 H29A 109.5 . .
C28 C29 H29B 109.5 . .
H29A C29 H29B 109.5 . .
C28 C29 H29C 109.5 . .
H29A C29 H29C 109.5 . .
H29B C29 H29C 109.5 . .
C30 C28 C29 107.2(5) . .
C30 C28 Si1 112.1(4) . .
C29 C28 Si1 115.5(4) . .
C30 C28 H28 107.2 . .
C29 C28 H28 107.2 . .
Si1 C28 H28 107.2 . .
C27 C25 C26 113.3(6) . .
C27 C25 Si1 118.6(5) . .
C26 C25 Si1 114.5(4) . .
C27 C25 H25 102.5 . .
C26 C25 H25 102.5 . .
Si1 C25 H25 102.5 . .

loop_
_geom_bond_atom_site_label_1
_geom_bond_atom_site_label_2
_geom_bond_distance
_geom_bond_site_symmetry_2
Si1 O1 1.654(3) .
Si1 C31 1.840(5) .
Si1 C25 1.865(6) .
Si1 C28 1.888(5) .
O1 C23 1.370(5) .
C20 C21 1.382(5) .
C20 C19 1.385(5) .
C20 H20 0.95 .
C19 C24 1.389(5) .
C19 C1 1.544(5) .
C24 C23 1.387(6) .
C24 H24 0.95 .
C13 C18 1.378(5) .
C13 C14 1.396(6) .
C13 C1 1.547(5) .
C7 C8 1.385(5) .
C7 C12 1.392(6) .
C7 C1 1.550(5) .
C1 C2 1.481(5) .
C11 C12 1.376(6) .
C11 C10 1.382(6) .
C11 H11 0.95 .
C2 C3 1.188(6) .
C8 C9 1.384(6) .
C8 H8 0.95 .
C12 H12 0.95 .
C10 C9 1.382(6) .
C10 H10 0.95 .
C21 C22 1.382(6) .
C21 H21 0.95 .
C23 C22 1.391(6) .
C18 C17 1.375(6) .
C18 H18 0.95 .
C14 C15 1.385(6) .
C14 H14 0.95 .
C3 C4 1.434(6) .
C9 H9 0.95 .
C5 F1A 1.149(7) .
C5 C6 1.363(6) 5_665
C5 C4 1.385(8) .
C5 H5 1.000(6) .
C4 C6 1.361(8) .
C22 H22 0.95 .
C16 C17 1.366(7) .
C16 C15 1.386(7) .
C16 H16 0.95 .
C15 H15 0.95 .
C6 F1 1.154(7) .
C6 C5 1.363(6) 5_665
C6 H6 1.046(6) .
C17 H17 0.95 .
C32 C31 1.493(9) .
C32 H32A 0.98 .
C32 H32B 0.98 .
C32 H32C 0.98 .
C33 C31 1.548(8) .
C33 H33A 0.98 .
C33 H33B 0.98 .
C33 H33C 0.98 .
C31 H31 1 .
C30 C28 1.493(7) .
C30 H30A 0.98 .
C30 H30B 0.98 .
C30 H30C 0.98 .
C29 C28 1.549(8) .
C29 H29A 0.98 .
C29 H29B 0.98 .
C29 H29C 0.98 .
C28 H28 1 .
C26 C25 1.543(9) .
C26 H26A 0.98 .
C26 H26B 0.98 .
C26 H26C 0.98 .
C27 C25 1.448(9) .
C27 H27A 0.98 .
C27 H27B 0.98 .
C27 H27C 0.98 .
C25 H25 1 .
F1 H6 0.133(5) .
F1A H5 0.153(5) .

loop_
_geom_torsion_atom_site_label_1
_geom_torsion_atom_site_label_2
_geom_torsion_atom_site_label_3
_geom_torsion_atom_site_label_4
_geom_torsion
_geom_torsion_site_symmetry_1
_geom_torsion_site_symmetry_4
C31 Si1 O1 C23 61.7(5) . .
C25 Si1 O1 C23 -61.7(5) . .
C28 Si1 O1 C23 -177.9(5) . .
C21 C20 C19 C24 0.2(6) . .
C21 C20 C19 C1 -177.7(4) . .
C20 C19 C24 C23 0.7(6) . .
C1 C19 C24 C23 178.6(4) . .
C20 C19 C1 C2 -144.0(4) . .
C24 C19 C1 C2 38.1(5) . .
C20 C19 C1 C13 96.3(4) . .
C24 C19 C1 C13 -81.5(4) . .
C20 C19 C1 C7 -27.9(5) . .
C24 C19 C1 C7 154.2(3) . .
C18 C13 C1 C2 22.7(5) . .
C14 C13 C1 C2 -157.8(4) . .
C18 C13 C1 C19 142.0(4) . .
C14 C13 C1 C19 -38.6(5) . .
C18 C13 C1 C7 -95.3(4) . .
C14 C13 C1 C7 84.1(4) . .
C8 C7 C1 C2 -131.2(4) . .
C12 C7 C1 C2 50.7(4) . .
C8 C7 C1 C19 111.3(4) . .
C12 C7 C1 C19 -66.8(4) . .
C8 C7 C1 C13 -11.5(5) . .
C12 C7 C1 C13 170.4(3) . .
C12 C7 C8 C9 0.8(6) . .
C1 C7 C8 C9 -177.3(4) . .
C10 C11 C12 C7 1.2(6) . .
C8 C7 C12 C11 -1.9(6) . .
C1 C7 C12 C11 176.3(3) . .
C12 C11 C10 C9 0.7(6) . .
C19 C20 C21 C22 -0.5(6) . .
Si1 O1 C23 C24 159.9(4) . .
Si1 O1 C23 C22 -21.8(8) . .
C19 C24 C23 O1 177.2(4) . .
C19 C24 C23 C22 -1.2(7) . .
C14 C13 C18 C17 -0.1(6) . .
C1 C13 C18 C17 179.3(4) . .
C18 C13 C14 C15 0.0(6) . .
C1 C13 C14 C15 -179.4(4) . .
C11 C10 C9 C8 -1.8(6) . .
C7 C8 C9 C10 1.1(6) . .
F1A C5 C4 C6 179.2(5) . .
C6 C5 C4 C6 -0.7(8) 5_665 .
F1A C5 C4 C3 -1.8(7) . .
C6 C5 C4 C3 178.3(4) 5_665 .
C20 C21 C22 C23 0.0(7) . .
O1 C23 C22 C21 -177.4(4) . .
C24 C23 C22 C21 0.9(7) . .
C13 C14 C15 C16 0.5(7) . .
C17 C16 C15 C14 -0.9(7) . .
C5 C4 C6 F1 178.6(5) . .
C3 C4 C6 F1 -0.3(8) . .
C5 C4 C6 C5 0.7(8) . 5_665
C3 C4 C6 C5 -178.3(4) . 5_665
C15 C16 C17 C18 0.8(7) . .
C13 C18 C17 C16 -0.3(7) . .
O1 Si1 C31 C32 36.2(5) . .
C25 Si1 C31 C32 156.3(4) . .
C28 Si1 C31 C32 -77.7(5) . .
O1 Si1 C31 C33 161.6(5) . .
C25 Si1 C31 C33 -78.3(6) . .
C28 Si1 C31 C33 47.7(6) . .
O1 Si1 C28 C30 49.8(5) . .
C31 Si1 C28 C30 167.4(5) . .
C25 Si1 C28 C30 -64.8(6) . .
O1 Si1 C28 C29 -73.4(5) . .
C31 Si1 C28 C29 44.2(5) . .
C25 Si1 C28 C29 171.9(5) . .
O1 Si1 C25 C27 -137.0(7) . .
C31 Si1 C25 C27 102.2(7) . .
C28 Si1 C25 C27 -25.6(8) . .
O1 Si1 C25 C26 85.1(7) . .
C31 Si1 C25 C26 -35.8(7) . .
C28 Si1 C25 C26 -163.5(6) . .
